data_7109343
loop_
_publ_author_name
'Takuya Konno'
'Kazuya Koide'
'Takayuki Ishida'

_publ_section_title
;
 A supramolecular switch between ground high- and low-spin states using
 2,2':6',2''-terpyridine-6,6''-diyl bis(tert-butyl nitroxide)
;
_journal_name_full Chem.Commun.
_journal_page_first 5156
_journal_paper_doi 10.1039/c3cc41894d
_journal_volume 49
_journal_year 2013
_chemical_formula_moiety 'C35 H29 F15 La N5 O8'
_chemical_formula_sum 'C35 H29 F15 La N5 O8'
_chemical_formula_weight 1071.52
_space_group_IT_number 14
_symmetry_cell_setting monoclinic
_symmetry_Int_Tables_number 14
_symmetry_space_group_name_Hall '-P 2ybc'
_symmetry_space_group_name_H-M 'P 1 21/c 1'
_atom_sites_solution_hydrogens geom
_atom_sites_solution_primary direct
_atom_sites_solution_secondary difmap
_cell_angle_alpha 90.0000
_cell_angle_beta 117.4088(5)
_cell_angle_gamma 90.0000
_cell_formula_units_Z 4
_cell_length_a 22.3020(16)
_cell_length_b 16.4888(11)
_cell_length_c 12.5470(9)
_cell_measurement_reflns_used 19501
_cell_measurement_temperature 90
_cell_measurement_theta_max 27.48
_cell_measurement_theta_min 5.23
_cell_volume 4096.0(5)
_computing_cell_refinement CrystalClear
_computing_data_collection CrystalClear
_computing_data_reduction CrystalClear
_computing_molecular_graphics 'CrystalStructure 4.0'
_computing_publication_material 'CrystalStructure 4.0 (Rigaku, 2010)'
_computing_structure_refinement 'CRYSTALS (Carruthers, et al., 1999)'
_computing_structure_solution 'Superflip (Palatinus, et al., 2007)'
_diffrn_ambient_temperature 90
_diffrn_detector_area_resol_mean 14.629
_diffrn_measured_fraction_theta_full 0.975
_diffrn_measured_fraction_theta_max 0.975
_diffrn_measurement_device_type 'Rigaku Saturn70'
_diffrn_measurement_method \w
_diffrn_radiation_type 'Mo K\a'
_diffrn_radiation_wavelength 0.71073
_diffrn_reflns_av_R_equivalents 0.0625
_diffrn_reflns_limit_h_max 28
_diffrn_reflns_limit_h_min -28
_diffrn_reflns_limit_k_max 21
_diffrn_reflns_limit_k_min -21
_diffrn_reflns_limit_l_max 16
_diffrn_reflns_limit_l_min -15
_diffrn_reflns_number 69030
_diffrn_reflns_theta_full 27.48
_diffrn_reflns_theta_max 27.48
_diffrn_standards_number 0
_exptl_absorpt_coefficient_mu 1.163
_exptl_absorpt_correction_T_max 0.958
_exptl_absorpt_correction_T_min 0.664
_exptl_absorpt_correction_type numerical
_exptl_absorpt_process_details 'NUMABS (Rigaku, 1999)'
_exptl_crystal_colour red
_exptl_crystal_density_diffrn 1.737
_exptl_crystal_density_method 'not measured'
_exptl_crystal_description platelet
_exptl_crystal_F_000 2120.00
_exptl_crystal_size_max 0.473
_exptl_crystal_size_mid 0.300
_exptl_crystal_size_min 0.037
_refine_diff_density_max 1.220
_refine_diff_density_min -0.884
_refine_ls_extinction_coef 228(117)
_refine_ls_extinction_method 'Larson (1970) Crystallographic Computing eq. 22'
_refine_ls_goodness_of_fit_ref 1.023
_refine_ls_hydrogen_treatment constr
_refine_ls_number_parameters 607
_refine_ls_number_reflns 9156
_refine_ls_R_factor_gt 0.0644
_refine_ls_shift/su_max 0.000
_refine_ls_structure_factor_coef F
_refine_ls_weighting_details 'w = 1/[0.0150Fo^2^ + 2.5000\s(Fo^2^)]'
_refine_ls_weighting_scheme calc
_refine_ls_wR_factor_ref 0.1450
_reflns_number_gt 8936
_reflns_number_total 9156
_reflns_threshold_expression F>2.0\s(F)
_cod_data_source_file c3cc41894d.txt
_cod_data_source_block '[La(hfac)2(CF3CO2)(tpybNO)]'
_cod_database_code 7109343

loop_
_symmetry_equiv_pos_site_id
_symmetry_equiv_pos_as_xyz
1 +X,+Y,+Z
2 -X,1/2+Y,1/2-Z
3 -X,-Y,-Z
4 +X,1/2-Y,1/2+Z

loop_
_atom_site_label
_atom_site_type_symbol
_atom_site_fract_x
_atom_site_fract_y
_atom_site_fract_z
_atom_site_U_iso_or_equiv
_atom_site_adp_type
_atom_site_occupancy
_atom_site_symmetry_multiplicity
_atom_site_calc_flag
_atom_site_refinement_flags
La1 La 0.239270(10) 0.44844(2) 0.53141(2) 0.01310(14) Uani 1.0 4 d .
F1 F 0.5160(2) 0.5309(3) 0.8811(4) 0.0426(11) Uani 1.0 4 d .
F2 F 0.5014(2) 0.4032(3) 0.8441(5) 0.0503(12) Uani 1.0 4 d .
F3 F 0.4869(3) 0.4865(5) 0.7027(5) 0.0701(19) Uani 1.0 4 d .
F4 F 0.2454(3) 0.6109(3) 0.8633(4) 0.0478(12) Uani 1.0 4 d .
F5 F 0.2949(4) 0.5163(4) 0.9878(5) 0.0699(19) Uani 1.0 4 d .
F6 F 0.3504(3) 0.6194(4) 0.9853(5) 0.0613(15) Uani 1.0 4 d .
F7 F 0.4279(3) 0.6139(4) 0.3903(6) 0.0608(17) Uani 1.0 4 d .
F8 F 0.3420(4) 0.5587(5) 0.2562(6) 0.097(3) Uani 1.0 4 d .
F9 F 0.4156(5) 0.4870(4) 0.3843(9) 0.107(4) Uani 1.0 4 d .
F10 F 0.3843(2) 0.7583(3) 0.6693(5) 0.0439(12) Uani 1.0 4 d .
F11 F 0.27607(19) 0.7745(3) 0.5806(4) 0.0365(10) Uani 1.0 4 d .
F12 F 0.3237(4) 0.7103(3) 0.7477(4) 0.0608(16) Uani 1.0 4 d .
F13 F 0.0230(3) 0.4626(3) 0.2306(4) 0.0407(12) Uani 1.0 4 d .
F14 F -0.0215(3) 0.3510(3) 0.1563(5) 0.0579(14) Uani 1.0 4 d .
F15 F 0.0671(3) 0.3939(4) 0.1413(4) 0.0626(16) Uani 1.0 4 d .
O1 O 0.1742(3) 0.5350(3) 0.3428(4) 0.0227(11) Uani 1.0 4 d .
O2 O 0.29806(18) 0.3356(3) 0.4711(4) 0.0190(9) Uani 1.0 4 d .
O3 O 0.3653(2) 0.4391(2) 0.6762(4) 0.0190(10) Uani 1.0 4 d .
O4 O 0.2682(2) 0.4898(3) 0.7436(3) 0.0213(10) Uani 1.0 4 d .
O5 O 0.30726(19) 0.4996(3) 0.4290(4) 0.0202(10) Uani 1.0 4 d .
O6 O 0.2718(2) 0.5969(3) 0.5774(4) 0.0210(10) Uani 1.0 4 d .
O7 O 0.14692(19) 0.3675(3) 0.3755(4) 0.0182(9) Uani 1.0 4 d .
O8 O 0.0583(3) 0.3019(3) 0.3777(5) 0.0380(14) Uani 1.0 4 d .
N1 N 0.1351(3) 0.5942(3) 0.3354(4) 0.0203(11) Uani 1.0 4 d .
N2 N 0.1277(3) 0.5357(3) 0.4961(5) 0.0158(11) Uani 1.0 4 d .
N3 N 0.1577(2) 0.3981(3) 0.6299(4) 0.0147(10) Uani 1.0 4 d .
N4 N 0.2520(2) 0.2954(3) 0.6175(4) 0.0142(10) Uani 1.0 4 d .
N5 N 0.3233(3) 0.2722(3) 0.5339(4) 0.0165(11) Uani 1.0 4 d .
C1 C 0.1222(4) 0.6555(4) 0.2343(6) 0.0313(16) Uani 1.0 4 d .
C2 C 0.1643(5) 0.6313(6) 0.1773(8) 0.055(3) Uani 1.0 4 d .
C3 C 0.1431(5) 0.7388(5) 0.2888(8) 0.048(3) Uani 1.0 4 d .
C4 C 0.0476(4) 0.6501(5) 0.1414(6) 0.0386(18) Uani 1.0 4 d .
C5 C 0.1072(3) 0.5950(3) 0.4144(5) 0.0185(13) Uani 1.0 4 d .
C6 C 0.0589(3) 0.6519(4) 0.4069(6) 0.0258(14) Uani 1.0 4 d .
C7 C 0.0325(4) 0.6442(4) 0.4880(6) 0.0316(16) Uani 1.0 4 d .
C8 C 0.0533(3) 0.5819(4) 0.5690(5) 0.0203(13) Uani 1.0 4 d .
C9 C 0.1030(3) 0.5270(3) 0.5729(5) 0.0152(12) Uani 1.0 4 d .
C10 C 0.1232(3) 0.4563(4) 0.6550(6) 0.0227(15) Uani 1.0 4 d .
C11 C 0.1081(4) 0.4511(4) 0.7498(6) 0.0262(17) Uani 1.0 4 d .
C12 C 0.1274(3) 0.3806(4) 0.8204(5) 0.0274(15) Uani 1.0 4 d .
C13 C 0.1627(3) 0.3196(4) 0.7970(5) 0.0183(13) Uani 1.0 4 d .
C14 C 0.1754(3) 0.3322(3) 0.6987(5) 0.0152(12) Uani 1.0 4 d .
C15 C 0.2145(3) 0.2688(4) 0.6712(5) 0.0180(13) Uani 1.0 4 d .
C16 C 0.2150(3) 0.1888(4) 0.7038(5) 0.0200(13) Uani 1.0 4 d .
C17 C 0.2536(3) 0.1327(4) 0.6813(6) 0.0253(15) Uani 1.0 4 d .
C18 C 0.2942(3) 0.1593(4) 0.6287(5) 0.0220(14) Uani 1.0 4 d .
C19 C 0.2895(3) 0.2408(3) 0.5979(4) 0.0170(12) Uani 1.0 4 d .
C20 C 0.3895(3) 0.2406(4) 0.5408(5) 0.0193(13) Uani 1.0 4 d .
C21 C 0.3753(3) 0.1690(4) 0.4567(6) 0.0243(14) Uani 1.0 4 d .
C22 C 0.4383(3) 0.2195(4) 0.6697(6) 0.0291(15) Uani 1.0 4 d .
C23 C 0.4195(4) 0.3078(5) 0.4990(6) 0.0341(18) Uani 1.0 4 d .
C24 C 0.4768(3) 0.4788(4) 0.7986(6) 0.0267(15) Uani 1.0 4 d .
C25 C 0.4013(3) 0.4803(3) 0.7648(5) 0.0202(13) Uani 1.0 4 d .
C26 C 0.3843(4) 0.5280(4) 0.8384(6) 0.0286(15) Uani 1.0 4 d .
C27 C 0.3182(3) 0.5243(4) 0.8242(5) 0.0223(14) Uani 1.0 4 d .
C28 C 0.3036(4) 0.5694(4) 0.9180(6) 0.0312(16) Uani 1.0 4 d .
C29 C 0.3832(4) 0.5555(4) 0.3683(7) 0.0303(19) Uani 1.0 4 d .
C30 C 0.3450(4) 0.5590(4) 0.4431(6) 0.0251(16) Uani 1.0 4 d .
C31 C 0.3543(3) 0.6290(4) 0.5167(6) 0.0271(15) Uani 1.0 4 d .
C32 C 0.3155(4) 0.6415(5) 0.5742(6) 0.0362(18) Uani 1.0 4 d .
C33 C 0.3261(4) 0.7215(4) 0.6454(5) 0.0304(15) Uani 1.0 4 d .
C34 C 0.0859(3) 0.3471(3) 0.3362(6) 0.0215(14) Uani 1.0 4 d .
C35 C 0.0388(3) 0.3877(4) 0.2129(5) 0.0258(15) Uani 1.0 4 d .
H1 H 0.2107 0.6290 0.2375 0.0718 Uiso 1.0 4 calc R
H2 H 0.1502 0.5787 0.1418 0.0719 Uiso 1.0 4 calc R
H3 H 0.1598 0.6696 0.1163 0.0718 Uiso 1.0 4 calc R
H4 H 0.1411 0.7765 0.2289 0.0529 Uiso 1.0 4 calc R
H5 H 0.1137 0.7569 0.3208 0.0529 Uiso 1.0 4 calc R
H6 H 0.1885 0.7359 0.3523 0.0529 Uiso 1.0 4 calc R
H7 H 0.0209 0.6809 0.1689 0.0397 Uiso 1.0 4 calc R
H8 H 0.0411 0.6710 0.0654 0.0396 Uiso 1.0 4 calc R
H9 H 0.0338 0.5943 0.1323 0.0398 Uiso 1.0 4 calc R
H10 H 0.0446 0.6932 0.3501 0.0254 Uiso 1.0 4 calc R
H11 H 0.0004 0.6808 0.4865 0.0358 Uiso 1.0 4 calc R
H12 H 0.0352 0.5763 0.6222 0.0245 Uiso 1.0 4 calc R
H13 H 0.0862 0.4935 0.7664 0.0328 Uiso 1.0 4 calc R
H14 H 0.1164 0.3746 0.8830 0.0350 Uiso 1.0 4 calc R
H15 H 0.1768 0.2733 0.8444 0.0236 Uiso 1.0 4 calc R
H16 H 0.1887 0.1713 0.7392 0.0240 Uiso 1.0 4 calc R
H17 H 0.2542 0.0785 0.7018 0.0337 Uiso 1.0 4 calc R
H18 H 0.3223 0.1240 0.6146 0.0270 Uiso 1.0 4 calc R
H19 H 0.3532 0.1270 0.4786 0.0301 Uiso 1.0 4 calc R
H20 H 0.3468 0.1853 0.3753 0.0301 Uiso 1.0 4 calc R
H21 H 0.4174 0.1490 0.4638 0.0302 Uiso 1.0 4 calc R
H22 H 0.4195 0.1793 0.7009 0.0325 Uiso 1.0 4 calc R
H23 H 0.4797 0.1996 0.6736 0.0324 Uiso 1.0 4 calc R
H24 H 0.4472 0.2682 0.7166 0.0323 Uiso 1.0 4 calc R
H25 H 0.4279 0.3544 0.5497 0.0441 Uiso 1.0 4 calc R
H26 H 0.4612 0.2895 0.5024 0.0440 Uiso 1.0 4 calc R
H27 H 0.3886 0.3220 0.4178 0.0442 Uiso 1.0 4 calc R
H28 H 0.4161 0.5625 0.8947 0.0337 Uiso 1.0 4 calc R
H29 H 0.3876 0.6663 0.5255 0.0328 Uiso 1.0 4 calc R

loop_
_atom_site_aniso_label
_atom_site_aniso_U_11
_atom_site_aniso_U_22
_atom_site_aniso_U_33
_atom_site_aniso_U_12
_atom_site_aniso_U_13
_atom_site_aniso_U_23
La1 0.0141(3) 0.0133(3) 0.0133(3) 0.00043(8) 0.00742(19) 0.00085(8)
F1 0.028(2) 0.039(2) 0.047(3) -0.0164(18) 0.0056(19) -0.009(2)
F2 0.024(2) 0.032(3) 0.069(3) 0.0017(16) 0.000(2) -0.004(2)
F3 0.037(3) 0.136(6) 0.047(3) -0.014(4) 0.028(3) -0.012(4)
F4 0.046(3) 0.048(3) 0.040(3) 0.020(2) 0.011(2) -0.0102(19)
F5 0.129(6) 0.060(4) 0.050(3) 0.038(4) 0.067(4) 0.018(3)
F6 0.047(3) 0.077(4) 0.058(3) -0.012(3) 0.022(3) -0.049(3)
F7 0.070(4) 0.061(4) 0.077(4) -0.027(3) 0.056(3) -0.015(3)
F8 0.088(5) 0.182(9) 0.036(3) -0.066(5) 0.041(4) -0.019(4)
F9 0.150(7) 0.054(4) 0.218(9) 0.037(4) 0.169(8) 0.040(5)
F10 0.034(3) 0.030(2) 0.063(3) -0.0103(16) 0.018(2) -0.0107(19)
F11 0.037(2) 0.0221(18) 0.045(3) 0.0028(15) 0.0154(19) -0.0084(16)
F12 0.126(5) 0.021(2) 0.043(3) -0.015(3) 0.045(3) -0.0081(18)
F13 0.040(3) 0.033(2) 0.033(3) 0.0006(18) 0.002(2) -0.0005(17)
F14 0.033(3) 0.048(3) 0.065(3) -0.0159(19) -0.001(3) -0.002(3)
F15 0.054(3) 0.117(5) 0.020(2) 0.040(3) 0.020(2) 0.019(3)
O1 0.029(3) 0.0211(18) 0.021(2) 0.0060(17) 0.0144(19) 0.0055(17)
O2 0.0149(17) 0.0196(18) 0.0204(18) -0.0032(14) 0.0065(15) -0.0039(15)
O3 0.0125(19) 0.0206(19) 0.018(2) -0.0014(13) 0.0024(16) -0.0021(14)
O4 0.029(2) 0.0211(19) 0.0128(17) -0.0003(16) 0.0089(16) -0.0038(15)
O5 0.0203(19) 0.0204(19) 0.0238(19) -0.0016(15) 0.0135(16) -0.0004(16)
O6 0.024(2) 0.0219(19) 0.0199(19) -0.0023(15) 0.0128(17) 0.0021(15)
O7 0.0214(19) 0.0164(18) 0.0177(18) 0.0005(14) 0.0097(16) -0.0010(14)
O8 0.030(3) 0.045(3) 0.049(3) -0.010(2) 0.027(3) 0.013(3)
N1 0.016(3) 0.023(3) 0.018(3) 0.0008(17) 0.0032(18) 0.0029(18)
N2 0.017(3) 0.0101(18) 0.019(3) 0.0019(16) 0.0072(19) -0.0036(17)
N3 0.017(2) 0.013(2) 0.017(2) -0.0014(16) 0.0106(18) -0.0036(16)
N4 0.014(2) 0.017(2) 0.014(2) 0.0003(16) 0.0082(17) 0.0021(16)
N5 0.020(2) 0.0074(18) 0.026(3) 0.0003(16) 0.0137(19) 0.0017(17)
C1 0.033(4) 0.035(4) 0.026(3) 0.001(3) 0.013(3) 0.014(3)
C2 0.066(6) 0.059(5) 0.054(5) 0.035(5) 0.041(5) 0.031(5)
C3 0.052(5) 0.036(4) 0.044(5) -0.010(4) 0.013(4) 0.012(4)
C4 0.044(4) 0.033(4) 0.022(3) -0.003(3) 0.001(3) -0.002(3)
C5 0.019(3) 0.013(3) 0.027(3) -0.0070(19) 0.013(3) -0.000(2)
C6 0.019(3) 0.023(3) 0.021(3) -0.007(2) -0.003(3) -0.002(3)
C7 0.029(3) 0.021(3) 0.040(4) 0.001(3) 0.011(3) -0.006(3)
C8 0.017(3) 0.022(3) 0.023(3) 0.007(2) 0.010(2) -0.001(3)
C9 0.022(3) 0.008(2) 0.014(3) -0.0044(19) 0.006(2) -0.0044(19)
C10 0.016(3) 0.028(3) 0.028(4) -0.008(2) 0.014(3) -0.008(3)
C11 0.020(3) 0.036(4) 0.025(4) 0.013(2) 0.013(3) -0.004(3)
C12 0.026(3) 0.045(4) 0.016(3) -0.001(3) 0.014(3) 0.007(3)
C13 0.021(3) 0.025(3) 0.015(3) -0.004(2) 0.012(2) -0.003(2)
C14 0.010(3) 0.020(3) 0.018(3) -0.0082(18) 0.0081(19) -0.0036(19)
C15 0.016(3) 0.021(3) 0.019(3) -0.0023(19) 0.010(2) -0.002(2)
C16 0.020(3) 0.029(3) 0.011(3) -0.001(2) 0.007(2) 0.007(2)
C17 0.033(4) 0.016(3) 0.035(3) 0.009(3) 0.023(3) 0.004(3)
C18 0.029(3) 0.019(3) 0.019(3) 0.003(2) 0.013(3) -0.003(2)
C19 0.024(3) 0.019(3) 0.006(2) 0.003(2) 0.0045(19) 0.0022(18)
C20 0.015(3) 0.024(3) 0.025(3) 0.000(2) 0.014(3) -0.007(3)
C21 0.026(3) 0.024(3) 0.026(3) -0.001(3) 0.014(3) -0.004(3)
C22 0.016(3) 0.038(4) 0.027(3) 0.002(3) 0.004(3) -0.003(3)
C23 0.028(4) 0.047(4) 0.035(4) -0.009(3) 0.021(3) -0.009(3)
C24 0.022(3) 0.019(3) 0.032(3) -0.005(3) 0.006(3) -0.006(3)
C25 0.025(3) 0.007(3) 0.029(3) -0.0056(18) 0.010(3) -0.010(2)
C26 0.029(4) 0.027(3) 0.028(3) -0.002(3) 0.011(3) -0.007(3)
C27 0.027(3) 0.023(3) 0.014(3) 0.007(3) 0.008(3) 0.002(3)
C28 0.033(4) 0.026(3) 0.029(4) 0.014(3) 0.009(3) -0.011(3)
C29 0.042(4) 0.025(4) 0.035(4) -0.018(3) 0.028(4) -0.004(3)
C30 0.027(4) 0.030(4) 0.020(3) -0.003(3) 0.013(3) 0.001(3)
C31 0.020(3) 0.026(3) 0.037(4) 0.000(3) 0.014(3) 0.010(3)
C32 0.041(4) 0.037(4) 0.028(4) -0.003(3) 0.013(3) 0.005(3)
C33 0.045(4) 0.020(3) 0.016(3) -0.010(3) 0.006(3) 0.003(3)
C34 0.021(3) 0.019(3) 0.033(3) 0.007(2) 0.020(3) -0.004(3)
C35 0.025(3) 0.038(4) 0.013(3) -0.002(3) 0.008(3) -0.007(3)

loop_
_atom_type_symbol
_atom_type_description
_atom_type_scat_dispersion_real
_atom_type_scat_dispersion_imag
_atom_type_scat_source
C C 0.003 0.002
;
International Tables for Crystallography
(1992, Vol. C, Tables 4.2.6.8 and 6.1.1.4)
;
H H 0.000 0.000
;
International Tables for Crystallography
(1992, Vol. C, Table 6.1.1.4)
;
F F 0.017 0.010
;
International Tables for Crystallography
(1992, Vol. C, Tables 4.2.6.8 and 6.1.1.4)
;
La La -0.287 2.452
;
International Tables for Crystallography
(1992, Vol. C, Tables 4.2.6.8 and 6.1.1.4)
;
N N 0.006 0.003
;
International Tables for Crystallography
(1992, Vol. C, Tables 4.2.6.8 and 6.1.1.4)
;
O O 0.011 0.006
;
International Tables for Crystallography
(1992, Vol. C, Tables 4.2.6.8 and 6.1.1.4)
;

loop_
_geom_angle_atom_site_label_1
_geom_angle_atom_site_label_2
_geom_angle_atom_site_label_3
_geom_angle
_geom_angle_publ_flag
O1 La1 O2 106.17(15) yes
O1 La1 O3 131.30(15) yes
O1 La1 O4 125.69(14) yes
O1 La1 O5 64.19(15) yes
O1 La1 O6 69.82(12) yes
O1 La1 O7 70.10(13) yes
O1 La1 N2 58.03(17) yes
O1 La1 N3 111.78(15) yes
O1 La1 N4 142.88(12) yes
O2 La1 O3 67.92(12) yes
O2 La1 O4 125.82(12) yes
O2 La1 O5 65.74(13) yes
O2 La1 O6 129.04(15) yes
O2 La1 O7 74.36(13) yes
O2 La1 N2 151.72(12) yes
O2 La1 N3 116.33(14) yes
O2 La1 N4 58.09(16) yes
O3 La1 O4 66.60(15) yes
O3 La1 O5 70.28(14) yes
O3 La1 O6 77.95(12) yes
O3 La1 O7 140.51(13) yes
O3 La1 N2 140.36(14) yes
O3 La1 N3 113.59(14) yes
O3 La1 N4 77.33(12) yes
O4 La1 O5 121.38(13) yes
O4 La1 O6 66.01(14) yes
O4 La1 O7 133.89(16) yes
O4 La1 N2 78.49(14) yes
O4 La1 N3 60.68(13) yes
O4 La1 N4 84.37(13) yes
O5 La1 O6 67.72(15) yes
O5 La1 O7 104.61(14) yes
O5 La1 N2 117.06(15) yes
O5 La1 N3 175.97(11) yes
O5 La1 N4 122.26(15) yes
O6 La1 O7 138.08(11) yes
O6 La1 N2 70.90(14) yes
O6 La1 N3 111.49(15) yes
O6 La1 N4 147.12(12) yes
O7 La1 N2 77.94(14) yes
O7 La1 N3 73.22(14) yes
O7 La1 N4 73.13(11) yes
N2 La1 N3 59.36(15) yes
N2 La1 N4 118.45(16) yes
N3 La1 N4 60.67(15) yes
La1 O1 N1 124.5(4) yes
La1 O2 N5 123.3(4) yes
La1 O3 C25 130.9(4) yes
La1 O4 C27 132.7(5) yes
La1 O5 C30 135.1(5) yes
La1 O6 C32 135.4(5) yes
La1 O7 C34 143.9(5) yes
O1 N1 C1 115.0(6) yes
O1 N1 C5 117.8(5) yes
C1 N1 C5 127.2(5) yes
La1 N2 C5 118.3(5) yes
La1 N2 C9 118.7(4) yes
C5 N2 C9 122.0(6) yes
La1 N3 C10 117.0(4) yes
La1 N3 C14 118.5(4) yes
C10 N3 C14 117.3(6) yes
La1 N4 C15 121.4(4) yes
La1 N4 C19 121.2(4) yes
C15 N4 C19 117.1(5) yes
O2 N5 C19 116.6(5) yes
O2 N5 C20 117.0(5) yes
C19 N5 C20 126.2(4) yes
N1 C1 C2 107.6(6) yes
N1 C1 C3 108.8(6) yes
N1 C1 C4 108.4(6) yes
C2 C1 C3 109.5(8) yes
C2 C1 C4 109.0(6) yes
C3 C1 C4 113.5(6) yes
N1 C5 N2 115.7(6) yes
N1 C5 C6 122.8(6) yes
N2 C5 C6 121.4(7) yes
C5 C6 C7 117.4(6) yes
C6 C7 C8 119.8(7) yes
C7 C8 C9 120.0(7) yes
N2 C9 C8 119.3(5) yes
N2 C9 C10 119.9(6) yes
C8 C9 C10 120.6(7) yes
N3 C10 C9 114.7(7) yes
N3 C10 C11 123.1(6) yes
C9 C10 C11 122.2(6) yes
C10 C11 C12 118.0(7) yes
C11 C12 C13 120.4(7) yes
C12 C13 C14 116.2(5) yes
N3 C14 C13 124.9(6) yes
N3 C14 C15 116.8(6) yes
C13 C14 C15 118.2(5) yes
N4 C15 C14 116.2(5) yes
N4 C15 C16 122.1(6) yes
C14 C15 C16 121.6(6) yes
C15 C16 C17 120.0(7) yes
C16 C17 C18 118.9(6) yes
C17 C18 C19 116.6(6) yes
N4 C19 N5 113.5(5) yes
N4 C19 C18 125.4(7) yes
N5 C19 C18 121.0(6) yes
N5 C20 C21 109.8(5) yes
N5 C20 C22 109.8(6) yes
N5 C20 C23 107.5(5) yes
C21 C20 C22 112.4(5) yes
C21 C20 C23 108.3(6) yes
C22 C20 C23 108.9(5) yes
F1 C24 F2 105.7(5) yes
F1 C24 F3 108.7(7) yes
F1 C24 C25 117.0(6) yes
F2 C24 F3 105.1(7) yes
F2 C24 C25 107.8(6) yes
F3 C24 C25 111.7(5) yes
O3 C25 C24 114.6(6) yes
O3 C25 C26 130.3(6) yes
C24 C25 C26 115.1(5) yes
C25 C26 C27 118.9(6) yes
O4 C27 C26 128.2(7) yes
O4 C27 C28 114.4(6) yes
C26 C27 C28 117.4(5) yes
F4 C28 F5 105.9(7) yes
F4 C28 F6 108.0(6) yes
F4 C28 C27 110.4(5) yes
F5 C28 F6 108.2(6) yes
F5 C28 C27 109.5(6) yes
F6 C28 C27 114.5(7) yes
F7 C29 F8 107.0(8) yes
F7 C29 F9 106.8(8) yes
F7 C29 C30 115.1(7) yes
F8 C29 F9 105.8(8) yes
F8 C29 C30 110.5(8) yes
F9 C29 C30 111.2(8) yes
O5 C30 C29 114.3(6) yes
O5 C30 C31 127.6(8) yes
C29 C30 C31 118.0(6) yes
C30 C31 C32 121.4(7) yes
O6 C32 C31 128.6(7) yes
O6 C32 C33 113.6(8) yes
C31 C32 C33 117.7(7) yes
F10 C33 F11 106.8(5) yes
F10 C33 F12 108.3(5) yes
F10 C33 C32 113.0(7) yes
F11 C33 F12 106.4(7) yes
F11 C33 C32 109.8(5) yes
F12 C33 C32 112.2(6) yes
O7 C34 O8 131.2(5) yes
O7 C34 C35 112.7(6) yes
O8 C34 C35 116.1(5) yes
F13 C35 F14 103.3(6) yes
F13 C35 F15 106.7(6) yes
F13 C35 C34 109.9(5) yes
F14 C35 F15 110.6(6) yes
F14 C35 C34 112.6(6) yes
F15 C35 C34 113.1(6) yes
C1 C2 H1 108.962 no
C1 C2 H2 108.903 no
C1 C2 H3 110.620 no
H1 C2 H2 109.442 no
H1 C2 H3 109.448 no
H2 C2 H3 109.446 no
C1 C3 H4 109.906 no
C1 C3 H5 110.062 no
C1 C3 H6 108.519 no
H4 C3 H5 109.450 no
H4 C3 H6 109.446 no
H5 C3 H6 109.439 no
C1 C4 H7 109.353 no
C1 C4 H8 110.397 no
C1 C4 H9 108.754 no
H7 C4 H8 109.440 no
H7 C4 H9 109.438 no
H8 C4 H9 109.441 no
C5 C6 H10 121.568 no
C7 C6 H10 120.993 no
C6 C7 H11 120.358 no
C8 C7 H11 119.826 no
C7 C8 H12 119.803 no
C9 C8 H12 120.236 no
C10 C11 H13 120.517 no
C12 C11 H13 121.458 no
C11 C12 H14 119.835 no
C13 C12 H14 119.802 no
C12 C13 H15 121.115 no
C14 C13 H15 122.647 no
C15 C16 H16 121.152 no
C17 C16 H16 118.792 no
C16 C17 H17 121.229 no
C18 C17 H17 119.887 no
C17 C18 H18 121.782 no
C19 C18 H18 121.664 no
C20 C21 H19 109.486 no
C20 C21 H20 110.288 no
C20 C21 H21 108.724 no
H19 C21 H20 109.436 no
H19 C21 H21 109.445 no
H20 C21 H21 109.445 no
C20 C22 H22 111.073 no
C20 C22 H23 109.556 no
C20 C22 H24 107.870 no
H22 C22 H23 109.434 no
H22 C22 H24 109.459 no
H23 C22 H24 109.420 no
C20 C23 H25 109.798 no
C20 C23 H26 109.273 no
C20 C23 H27 109.422 no
H25 C23 H26 109.443 no
H25 C23 H27 109.443 no
H26 C23 H27 109.448 no
C25 C26 H28 120.377 no
C27 C26 H28 120.732 no
C30 C31 H29 118.601 no
C32 C31 H29 119.978 no

loop_
_geom_bond_atom_site_label_1
_geom_bond_atom_site_label_2
_geom_bond_distance
_geom_bond_publ_flag
La1 O1 2.566(4) yes
La1 O2 2.582(5) yes
La1 O3 2.554(4) yes
La1 O4 2.527(4) yes
La1 O5 2.541(5) yes
La1 O6 2.543(4) yes
La1 O7 2.477(4) yes
La1 N2 2.728(5) yes
La1 N3 2.756(6) yes
La1 N4 2.708(5) yes
F1 C24 1.318(7) yes
F2 C24 1.376(7) yes
F3 C24 1.328(11) yes
F4 C28 1.344(8) yes
F5 C28 1.315(11) yes
F6 C28 1.292(8) yes
F7 C29 1.319(10) yes
F8 C29 1.279(9) yes
F9 C29 1.306(10) yes
F10 C33 1.336(9) yes
F11 C33 1.355(7) yes
F12 C33 1.321(10) yes
F13 C35 1.331(8) yes
F14 C35 1.340(8) yes
F15 C35 1.319(10) yes
O1 N1 1.283(7) yes
O2 N5 1.273(6) yes
O3 C25 1.233(6) yes
O4 C27 1.247(6) yes
O5 C30 1.250(8) yes
O6 C32 1.237(10) yes
O7 C34 1.262(7) yes
O8 C34 1.226(9) yes
N1 C1 1.541(9) yes
N1 C5 1.392(10) yes
N2 C5 1.337(7) yes
N2 C9 1.319(10) yes
N3 C10 1.356(9) yes
N3 C14 1.329(7) yes
N4 C15 1.365(9) yes
N4 C19 1.326(8) yes
N5 C19 1.428(9) yes
N5 C20 1.531(8) yes
C1 C2 1.474(15) yes
C1 C3 1.510(10) yes
C1 C4 1.533(9) yes
C5 C6 1.400(9) yes
C6 C7 1.396(12) yes
C7 C8 1.367(9) yes
C8 C9 1.414(9) yes
C9 C10 1.481(8) yes
C10 C11 1.379(12) yes
C11 C12 1.404(9) yes
C12 C13 1.390(10) yes
C13 C14 1.402(10) yes
C14 C15 1.500(9) yes
C15 C16 1.380(8) yes
C16 C17 1.379(10) yes
C17 C18 1.413(11) yes
C18 C19 1.389(8) yes
C20 C21 1.516(9) yes
C20 C22 1.517(8) yes
C20 C23 1.507(11) yes
C24 C25 1.536(9) yes
C25 C26 1.391(11) yes
C26 C27 1.402(10) yes
C27 C28 1.548(11) yes
C29 C30 1.532(14) yes
C30 C31 1.433(9) yes
C31 C32 1.372(13) yes
C32 C33 1.548(10) yes
C34 C35 1.565(8) yes
C2 H1 0.960 no
C2 H2 0.960 no
C2 H3 0.960 no
C3 H4 0.960 no
C3 H5 0.960 no
C3 H6 0.960 no
C4 H7 0.960 no
C4 H8 0.960 no
C4 H9 0.960 no
C6 H10 0.930 no
C7 H11 0.930 no
C8 H12 0.930 no
C11 H13 0.930 no
C12 H14 0.930 no
C13 H15 0.930 no
C16 H16 0.930 no
C17 H17 0.930 no
C18 H18 0.930 no
C21 H19 0.960 no
C21 H20 0.960 no
C21 H21 0.960 no
C22 H22 0.960 no
C22 H23 0.960 no
C22 H24 0.960 no
C23 H25 0.960 no
C23 H26 0.960 no
C23 H27 0.960 no
C26 H28 0.930 no
C31 H29 0.930 no

loop_
_geom_contact_atom_site_label_1
_geom_contact_atom_site_label_2
_geom_contact_distance
_geom_contact_publ_flag
_geom_contact_site_symmetry_2
F1 O3 3.499(5) no .
F1 C26 2.733(9) no .
F2 O3 2.849(5) no .
F2 C26 3.299(9) no .
F3 F9 3.555(12) no .
F3 O3 2.693(8) no .
F3 C26 3.491(11) no .
F3 C30 3.545(8) no .
F4 F12 3.192(9) no .
F4 O4 2.686(7) no .
F4 C26 3.531(10) no .
F5 O4 2.874(8) no .
F5 C26 3.312(12) no .
F6 F12 3.141(8) no .
F6 O4 3.466(6) no .
F6 C26 2.743(10) no .
F7 O5 3.497(9) no .
F7 C31 2.771(12) no .
F8 O5 2.792(10) no .
F8 C31 3.359(11) no .
F9 O5 2.727(13) no .
F9 C23 3.270(11) no .
F9 C31 3.494(13) no .
F10 O6 3.471(6) no .
F10 C31 2.734(8) no .
F11 O6 2.930(6) no .
F11 C3 3.542(8) no .
F11 C31 3.275(9) no .
F12 O6 2.669(6) no .
F12 C26 3.278(8) no .
F12 C27 3.233(8) no .
F12 C28 3.324(10) no .
F12 C31 3.532(11) no .
F13 O1 3.226(7) no .
F13 O7 2.962(6) no .
F13 O8 3.117(7) no .
F13 N1 3.110(7) no .
F13 N2 3.293(6) no .
F13 C4 3.417(9) no .
F13 C5 3.102(7) no .
F14 O7 3.498(6) no .
F14 O8 2.644(7) no .
F15 O1 3.457(7) no .
F15 O7 2.679(5) no .
F15 O8 3.418(8) no .
O1 C2 2.542(11) no .
O1 C3 3.435(9) no .
O1 C4 3.375(8) no .
O1 C6 3.589(9) no .
O1 C30 3.442(9) no .
O2 C18 3.539(8) no .
O2 C21 3.290(8) no .
O2 C22 3.533(7) no .
O2 C23 2.607(9) no .
O3 N5 3.177(6) no .
O3 C27 2.884(9) no .
O3 C30 3.385(9) no .
O3 C32 3.565(8) no .
O4 C9 3.357(6) no .
O4 C10 2.948(8) no .
O4 C14 3.205(7) no .
O4 C25 2.859(8) no .
O5 C32 2.919(9) no .
O6 N1 3.161(5) no .
O6 C5 3.277(7) no .
O6 C25 3.363(6) no .
O6 C26 3.278(7) no .
O6 C27 3.023(7) no .
O6 C30 2.904(11) no .
O8 N3 3.314(6) no .
N1 C9 3.548(9) no .
N2 C7 2.742(9) no .
N2 C34 3.583(7) no .
N3 C12 2.782(10) no .
N3 C34 3.379(8) no .
N4 C17 2.795(7) no .
N5 C15 3.564(10) no .
C1 C6 3.082(12) no .
C3 C5 3.147(12) no .
C3 C6 3.215(14) no .
C4 C5 3.183(9) no .
C4 C6 3.224(11) no .
C5 C8 2.721(11) no .
C6 C9 2.767(8) no .
C8 C11 2.956(8) no .
C10 C13 2.754(8) no .
C11 C14 2.720(10) no .
C13 C16 2.938(9) no .
C15 C18 2.752(10) no .
C16 C19 2.701(10) no .
C18 C20 3.113(10) no .
C18 C21 3.397(12) no .
C18 C22 3.171(10) no .
C19 C21 3.365(11) no .
C19 C22 3.033(9) no .
C25 C32 3.497(8) no .
C26 C32 3.488(10) no .
F1 F1 3.525(8) no 3_667
F1 C21 3.266(7) no 2_656
F1 C22 3.423(9) no 2_656
F1 C26 3.327(7) no 3_667
F2 F6 3.022(6) no 3_667
F2 F10 3.553(7) no 2_646
F3 F7 3.122(10) no 3_666
F3 F9 2.881(14) no 3_666
F3 C29 3.469(13) no 3_666
F4 F11 3.122(7) no 4_565
F4 C3 3.202(10) no 4_565
F5 F8 3.110(9) no 1_556
F5 C18 3.396(9) no 4_555
F6 F2 3.022(6) no 3_667
F6 F10 2.892(7) no 4_565
F6 F11 3.010(8) no 4_565
F6 C33 3.495(9) no 4_565
F7 F3 3.122(10) no 3_666
F7 F10 3.255(8) no 4_564
F7 C23 3.291(9) no 3_666
F8 F5 3.110(9) no 1_554
F8 F10 3.483(10) no 4_564
F8 F11 3.405(8) no 4_564
F9 F3 2.881(14) no 3_666
F9 F9 3.568(11) no 3_666
F10 F2 3.553(7) no 2_656
F10 F6 2.892(7) no 4_564
F10 F7 3.255(8) no 4_565
F10 F8 3.483(10) no 4_565
F10 C22 3.575(7) no 2_656
F11 F4 3.122(7) no 4_564
F11 F6 3.010(8) no 4_564
F11 F8 3.405(8) no 4_565
F11 C2 3.589(13) no 4_565
F11 C28 3.509(9) no 4_564
F13 C11 3.360(10) no 3_566
F14 C4 3.505(10) no 3_565
F14 C6 3.391(8) no 2_545
F15 C4 3.360(7) no 3_565
F15 C16 3.312(9) no 4_554
O2 C16 3.020(6) no 4_554
O2 C17 3.340(8) no 4_554
O5 C17 3.525(8) no 4_554
O7 C13 3.308(7) no 4_554
O7 C16 3.290(9) no 4_554
O8 C4 3.372(10) no 2_545
O8 C7 3.296(11) no 3_566
O8 C8 3.442(9) no 3_566
O8 C13 3.555(9) no 4_554
C2 F11 3.589(13) no 4_564
C3 F4 3.202(10) no 4_564
C4 F14 3.505(10) no 3_565
C4 F15 3.360(7) no 3_565
C4 O8 3.372(10) no 2_555
C6 F14 3.391(8) no 2_555
C7 O8 3.296(11) no 3_566
C7 C10 3.504(9) no 3_566
C7 C11 3.548(8) no 3_566
C8 O8 3.442(9) no 3_566
C8 C8 3.486(8) no 3_566
C8 C9 3.583(8) no 3_566
C9 C8 3.583(8) no 3_566
C10 C7 3.504(9) no 3_566
C11 F13 3.360(10) no 3_566
C11 C7 3.548(8) no 3_566
C13 O7 3.308(7) no 4_555
C13 O8 3.555(9) no 4_555
C13 C34 3.393(9) no 4_555
C16 F15 3.312(9) no 4_555
C16 O2 3.020(6) no 4_555
C16 O7 3.290(9) no 4_555
C17 O2 3.340(8) no 4_555
C17 O5 3.525(8) no 4_555
C18 F5 3.396(9) no 4_554
C21 F1 3.266(7) no 2_646
C21 C27 3.549(8) no 4_554
C22 F1 3.423(9) no 2_646
C22 F10 3.575(7) no 2_646
C23 F7 3.291(9) no 3_666
C26 F1 3.327(7) no 3_667
C27 C21 3.549(8) no 4_555
C28 F11 3.509(9) no 4_565
C29 F3 3.469(13) no 3_666
C33 F6 3.495(9) no 4_564
C34 C13 3.393(9) no 4_554
F1 H28 2.3714 no .
F2 H24 2.6827 no .
F2 H25 3.3767 no .
F2 H28 3.4695 no .
F3 H25 2.7996 no .
F5 H28 3.4869 no .
F6 H28 2.4188 no .
F7 H29 2.4173 no .
F8 H1 3.0565 no .
F8 H29 3.5266 no .
F9 H25 2.9395 no .
F9 H26 3.5280 no .
F9 H27 2.8577 no .
F10 H29 2.3829 no .
F11 H5 3.5997 no .
F11 H6 2.6965 no .
F11 H29 3.3801 no .
F12 H28 3.1759 no .
F13 H9 2.5626 no .
F15 H2 3.5645 no .
F15 H9 3.3770 no .
O1 H1 2.4079 no .
O1 H2 2.4335 no .
O1 H3 3.5009 no .
O1 H6 3.3244 no .
O1 H9 3.1806 no .
O2 H20 3.1578 no .
O2 H24 3.5154 no .
O2 H25 2.6113 no .
O2 H26 3.5574 no .
O2 H27 2.4110 no .
O3 H24 3.2686 no .
O3 H25 2.9083 no .
O3 H28 3.1751 no .
O4 H28 3.1863 no .
O5 H1 3.1936 no .
O5 H25 3.3935 no .
O5 H27 3.4807 no .
O5 H29 3.1982 no .
O6 H6 3.4423 no .
O6 H29 3.1538 no .
N1 H1 2.5649 no .
N1 H2 2.6138 no .
N1 H3 3.2847 no .
N1 H4 3.3160 no .
N1 H5 2.7151 no .
N1 H6 2.5856 no .
N1 H7 2.8283 no .
N1 H8 3.3068 no .
N1 H9 2.5098 no .
N1 H10 2.6680 no .
N2 H10 3.2269 no .
N2 H12 3.1948 no .
N3 H13 3.2355 no .
N3 H15 3.2571 no .
N4 H16 3.2401 no .
N4 H18 3.2407 no .
N5 H18 2.6500 no .
N5 H19 2.6626 no .
N5 H20 2.6933 no .
N5 H21 3.3174 no .
N5 H22 2.6840 no .
N5 H23 3.3241 no .
N5 H24 2.6578 no .
N5 H25 2.6236 no .
N5 H26 3.2888 no .
N5 H27 2.6206 no .
C1 H10 2.7937 no .
C2 H4 2.5940 no .
C2 H5 3.2677 no .
C2 H6 2.6453 no .
C2 H7 3.2566 no .
C2 H8 2.5293 no .
C2 H9 2.7656 no .
C3 H1 2.6197 no .
C3 H2 3.2674 no .
C3 H3 2.6212 no .
C3 H7 2.6134 no .
C3 H8 2.9003 no .
C3 H9 3.3273 no .
C3 H10 2.7449 no .
C4 H1 3.2813 no .
C4 H2 2.5724 no .
C4 H3 2.6814 no .
C4 H4 2.7914 no .
C4 H5 2.6991 no .
C4 H6 3.3513 no .
C4 H10 2.7437 no .
C5 H5 2.9456 no .
C5 H6 3.2544 no .
C5 H7 3.1206 no .
C5 H9 3.1417 no .
C5 H11 3.2386 no .
C6 H5 2.6212 no .
C6 H6 3.5460 no .
C6 H7 2.7448 no .
C6 H9 3.3638 no .
C6 H12 3.2311 no .
C8 H10 3.2339 no .
C8 H13 2.6690 no .
C9 H11 3.2495 no .
C9 H13 2.6792 no .
C10 H12 2.6803 no .
C10 H14 3.2276 no .
C11 H12 2.6586 no .
C11 H15 3.2685 no .
C13 H13 3.2682 no .
C13 H16 2.6877 no .
C14 H14 3.2202 no .
C14 H16 2.6917 no .
C15 H15 2.6679 no .
C15 H17 3.2357 no .
C16 H15 2.6760 no .
C16 H18 3.2538 no .
C18 H16 3.2415 no .
C18 H19 2.8005 no .
C18 H22 2.5308 no .
C18 H24 3.5515 no .
C19 H17 3.2304 no .
C19 H19 3.1214 no .
C19 H22 2.7675 no .
C19 H24 3.1578 no .
C20 H18 2.8425 no .
C21 H18 2.8331 no .
C21 H22 2.7579 no .
C21 H23 2.6930 no .
C21 H24 3.3264 no .
C21 H25 3.2886 no .
C21 H26 2.6335 no .
C21 H27 2.6125 no .
C22 H18 2.8293 no .
C22 H19 2.7362 no .
C22 H20 3.3448 no .
C22 H21 2.6713 no .
C22 H25 2.6341 no .
C22 H26 2.6426 no .
C22 H27 3.2938 no .
C23 H19 3.2838 no .
C23 H20 2.6063 no .
C23 H21 2.6514 no .
C23 H22 3.3025 no .
C23 H23 2.6608 no .
C23 H24 2.5910 no .
C24 H24 3.5963 no .
C24 H25 3.4664 no .
C24 H28 2.5877 no .
C28 H28 2.6577 no .
C29 H29 2.6575 no .
C30 H1 3.1385 no .
C31 H1 3.4931 no .
C32 H6 3.3064 no .
C33 H6 3.5500 no .
C33 H29 2.6203 no .
C35 H9 3.5407 no .
H1 H4 2.8604 no .
H1 H5 3.5073 no .
H1 H6 2.4662 no .
H1 H8 3.4530 no .
H1 H9 3.5822 no .
H2 H4 3.4760 no .
H2 H6 3.5144 no .
H2 H7 3.4906 no .
H2 H8 2.6478 no .
H2 H9 2.5564 no .
H3 H4 2.4126 no .
H3 H5 3.4845 no .
H3 H6 2.9371 no .
H3 H7 3.4571 no .
H3 H8 2.4202 no .
H3 H9 3.1610 no .
H4 H7 2.8952 no .
H4 H8 2.8274 no .
H4 H10 3.4409 no .
H5 H7 2.4192 no .
H5 H8 3.1806 no .
H5 H9 3.4748 no .
H5 H10 2.0322 no .
H6 H7 3.4899 no .
H6 H10 3.2740 no .
H7 H10 2.0931 no .
H8 H10 3.5557 no .
H9 H10 3.0956 no .
H10 H11 2.3451 no .
H11 H12 2.2916 no .
H12 H13 2.1296 no .
H13 H14 2.3520 no .
H14 H15 2.3326 no .
H15 H16 2.2266 no .
H16 H17 2.3090 no .
H17 H18 2.3664 no .
H18 H19 2.1151 no .
H18 H20 3.4430 no .
H18 H21 3.4555 no .
H18 H22 2.1304 no .
H18 H23 3.4687 no .
H18 H24 3.4297 no .
H19 H22 2.6285 no .
H19 H23 3.0037 no .
H19 H26 3.5219 no .
H19 H27 3.4784 no .
H20 H23 3.5551 no .
H20 H25 3.4903 no .
H20 H26 2.8729 no .
H20 H27 2.4031 no .
H21 H22 2.9956 no .
H21 H23 2.4886 no .
H21 H24 3.5251 no .
H21 H25 3.5286 no .
H21 H26 2.4740 no .
H21 H27 2.9231 no .
H22 H25 3.5058 no .
H22 H26 3.5359 no .
H23 H25 2.9348 no .
H23 H26 2.4834 no .
H23 H27 3.5367 no .
H24 H25 2.3998 no .
H24 H26 2.8668 no .
H24 H27 3.4705 no .
F1 H19 3.0638 no 2_656
F1 H21 2.6703 no 2_656
F1 H22 3.2363 no 2_656
F1 H23 2.8773 no 2_656
F1 H28 2.9423 no 3_667
F2 H21 3.0164 no 4_555
F2 H28 2.9824 no 3_667
F4 H4 2.8438 no 4_565
F4 H5 3.4960 no 4_565
F4 H6 2.8007 no 4_565
F5 H17 3.5663 no 4_555
F5 H18 2.7130 no 4_555
F5 H19 2.7253 no 4_555
F7 H25 2.9931 no 3_666
F7 H26 2.7206 no 3_666
F8 H17 2.8609 no 4_554
F8 H18 3.4216 no 4_554
F9 H17 3.4307 no 4_554
F9 H18 3.5557 no 4_554
F10 H23 2.9175 no 2_656
F10 H24 3.3527 no 2_656
F11 H1 3.3435 no 4_565
F11 H3 2.9747 no 4_565
F13 H12 2.7773 no 3_566
F13 H13 2.5572 no 3_566
F14 H3 3.4081 no 3_565
F14 H5 2.6952 no 2_545
F14 H7 3.5569 no 2_545
F14 H8 2.6345 no 3_565
F14 H10 2.6467 no 2_545
F14 H11 3.4771 no 2_545
F14 H12 3.1688 no 3_566
F14 H13 3.2989 no 3_566
F15 H8 2.8164 no 3_565
F15 H9 3.1262 no 3_565
F15 H16 2.6365 no 4_554
O1 H17 3.5663 no 4_554
O2 H15 3.0171 no 4_554
O2 H16 2.8092 no 4_554
O2 H17 3.3664 no 4_554
O3 H20 3.3996 no 4_555
O3 H21 3.5516 no 4_555
O4 H19 3.2941 no 4_555
O4 H20 3.3870 no 4_555
O5 H17 2.8414 no 4_554
O7 H15 2.4954 no 4_554
O7 H16 2.3813 no 4_554
O8 H5 3.5593 no 2_545
O8 H7 2.5468 no 2_545
O8 H8 3.3961 no 2_545
O8 H10 3.2572 no 2_545
O8 H11 2.5971 no 3_566
O8 H12 2.8963 no 3_566
O8 H14 3.1733 no 4_554
O8 H15 3.1166 no 4_554
N3 H11 3.3924 no 3_566
N4 H15 3.2477 no 4_554
N4 H20 2.9555 no 4_555
N5 H15 3.1206 no 4_554
C4 H11 3.2833 no 4_564
C4 H14 3.5498 no 3_566
C7 H4 3.1587 no 4_565
C7 H8 3.1779 no 4_565
C8 H4 3.1136 no 4_565
C8 H12 3.4775 no 3_566
C9 H12 3.3840 no 3_566
C10 H11 3.3692 no 3_566
C11 H11 3.5735 no 3_566
C12 H7 3.5202 no 3_566
C14 H11 3.5256 no 3_566
C14 H20 3.4365 no 4_555
C15 H20 2.9794 no 4_555
C16 H20 3.4293 no 4_555
C16 H27 3.5578 no 4_555
C17 H14 3.5841 no 4_554
C17 H27 3.1930 no 4_555
C18 H15 3.4949 no 4_554
C18 H27 3.2642 no 4_555
C19 H15 3.0206 no 4_554
C19 H20 3.3367 no 4_555
C24 H28 3.5376 no 3_667
C25 H20 3.5221 no 4_555
C25 H21 3.1755 no 4_555
C26 H19 3.3506 no 4_555
C26 H21 3.2346 no 4_555
C27 H19 3.0323 no 4_555
C27 H20 3.5201 no 4_555
C27 H21 3.5434 no 4_555
C28 H19 3.3938 no 4_555
C29 H17 3.4628 no 4_554
C30 H17 3.5722 no 4_554
C34 H11 3.5775 no 3_566
C34 H12 3.2342 no 3_566
C34 H15 2.8054 no 4_554
C34 H16 3.0656 no 4_554
C35 H8 3.2518 no 3_565
C35 H12 3.2407 no 3_566
C35 H13 3.5129 no 3_566
C35 H16 3.3494 no 4_554
H1 F11 3.3435 no 4_564
H2 H17 3.3239 no 4_554
H3 F11 2.9747 no 4_564
H3 F14 3.4081 no 3_565
H3 H5 3.5732 no 4_564
H4 F4 2.8438 no 4_564
H4 C7 3.1587 no 4_564
H4 C8 3.1136 no 4_564
H4 H11 3.2874 no 4_564
H4 H12 3.2174 no 4_564
H5 F4 3.4960 no 4_564
H5 F14 2.6952 no 2_555
H5 O8 3.5593 no 2_555
H5 H3 3.5732 no 4_565
H5 H12 3.5818 no 4_564
H6 F4 2.8007 no 4_564
H7 F14 3.5569 no 2_555
H7 O8 2.5468 no 2_555
H7 C12 3.5202 no 3_566
H7 H11 3.1125 no 4_564
H7 H14 2.9659 no 3_566
H8 F14 2.6345 no 3_565
H8 F15 2.8164 no 3_565
H8 O8 3.3961 no 2_555
H8 C7 3.1779 no 4_564
H8 C35 3.2518 no 3_565
H8 H10 3.5372 no 4_564
H8 H11 2.6366 no 4_564
H9 F15 3.1262 no 3_565
H9 H14 3.3063 no 3_566
H10 F14 2.6467 no 2_555
H10 O8 3.2572 no 2_555
H10 H8 3.5372 no 4_565
H11 F14 3.4771 no 2_555
H11 O8 2.5971 no 3_566
H11 N3 3.3924 no 3_566
H11 C4 3.2833 no 4_565
H11 C10 3.3692 no 3_566
H11 C11 3.5735 no 3_566
H11 C14 3.5256 no 3_566
H11 C34 3.5775 no 3_566
H11 H4 3.2874 no 4_565
H11 H7 3.1125 no 4_565
H11 H8 2.6366 no 4_565
H12 F13 2.7773 no 3_566
H12 F14 3.1688 no 3_566
H12 O8 2.8963 no 3_566
H12 C8 3.4775 no 3_566
H12 C9 3.3840 no 3_566
H12 C34 3.2342 no 3_566
H12 C35 3.2407 no 3_566
H12 H4 3.2174 no 4_565
H12 H5 3.5818 no 4_565
H13 F13 2.5572 no 3_566
H13 F14 3.2989 no 3_566
H13 C35 3.5129 no 3_566
H14 O8 3.1733 no 4_555
H14 C4 3.5498 no 3_566
H14 C17 3.5841 no 4_555
H14 H7 2.9659 no 3_566
H14 H9 3.3063 no 3_566
H15 O2 3.0171 no 4_555
H15 O7 2.4954 no 4_555
H15 O8 3.1166 no 4_555
H15 N4 3.2477 no 4_555
H15 N5 3.1206 no 4_555
H15 C18 3.4949 no 4_555
H15 C19 3.0206 no 4_555
H15 C34 2.8054 no 4_555
H16 F15 2.6365 no 4_555
H16 O2 2.8092 no 4_555
H16 O7 2.3813 no 4_555
H16 C34 3.0656 no 4_555
H16 C35 3.3494 no 4_555
H17 F5 3.5663 no 4_554
H17 F8 2.8609 no 4_555
H17 F9 3.4307 no 4_555
H17 O1 3.5663 no 4_555
H17 O2 3.3664 no 4_555
H17 O5 2.8414 no 4_555
H17 C29 3.4628 no 4_555
H17 C30 3.5722 no 4_555
H17 H2 3.3239 no 4_555
H17 H27 3.3968 no 4_555
H18 F5 2.7130 no 4_554
H18 F8 3.4216 no 4_555
H18 F9 3.5557 no 4_555
H18 H27 3.5027 no 4_555
H19 F1 3.0638 no 2_646
H19 F5 2.7253 no 4_554
H19 O4 3.2941 no 4_554
H19 C26 3.3506 no 4_554
H19 C27 3.0323 no 4_554
H19 C28 3.3938 no 4_554
H20 O3 3.3996 no 4_554
H20 O4 3.3870 no 4_554
H20 N4 2.9555 no 4_554
H20 C14 3.4365 no 4_554
H20 C15 2.9794 no 4_554
H20 C16 3.4293 no 4_554
H20 C19 3.3367 no 4_554
H20 C25 3.5221 no 4_554
H20 C27 3.5201 no 4_554
H21 F1 2.6703 no 2_646
H21 F2 3.0164 no 4_554
H21 O3 3.5516 no 4_554
H21 C25 3.1755 no 4_554
H21 C26 3.2346 no 4_554
H21 C27 3.5434 no 4_554
H21 H28 3.5933 no 2_646
H21 H28 3.5907 no 4_554
H22 F1 3.2363 no 2_646
H22 H26 3.4934 no 4_555
H22 H27 3.1001 no 4_555
H23 F1 2.8773 no 2_646
H23 F10 2.9175 no 2_646
H24 F10 3.3527 no 2_646
H24 H26 3.5815 no 4_555
H25 F7 2.9931 no 3_666
H26 F7 2.7206 no 3_666
H26 H22 3.4934 no 4_554
H26 H24 3.5815 no 4_554
H27 C16 3.5578 no 4_554
H27 C17 3.1930 no 4_554
H27 C18 3.2642 no 4_554
H27 H17 3.3968 no 4_554
H27 H18 3.5027 no 4_554
H27 H22 3.1001 no 4_554
H28 F1 2.9423 no 3_667
H28 F2 2.9824 no 3_667
H28 C24 3.5376 no 3_667
H28 H21 3.5933 no 2_656
H28 H21 3.5907 no 4_555

loop_
_geom_torsion_atom_site_label_1
_geom_torsion_atom_site_label_2
_geom_torsion_atom_site_label_3
_geom_torsion_atom_site_label_4
_geom_torsion
_geom_torsion_publ_flag
O1 La1 O2 N5 -165.1(3) no
O2 La1 O1 N1 175.5(3) no
O1 La1 O3 C25 84.9(5) no
O3 La1 O1 N1 -109.9(4) no
O1 La1 O4 C27 -91.3(4) no
O4 La1 O1 N1 -21.1(4) no
O1 La1 O5 C30 95.6(4) no
O5 La1 O1 N1 -132.5(4) no
O1 La1 O6 C32 -90.4(4) no
O6 La1 O1 N1 -58.2(3) no
O1 La1 O7 C34 -91.3(4) no
O7 La1 O1 N1 109.3(4) no
O1 La1 N2 C5 -17.5(3) no
O1 La1 N2 C9 173.6(4) no
N2 La1 O1 N1 21.4(3) no
O1 La1 N3 C10 -53.8(3) no
O1 La1 N3 C14 156.7(3) no
N3 La1 O1 N1 47.7(4) no
O1 La1 N4 C15 -90.4(4) no
O1 La1 N4 C19 82.3(4) no
N4 La1 O1 N1 117.4(3) no
O2 La1 O3 C25 177.4(5) no
O3 La1 O2 N5 66.2(3) no
O2 La1 O4 C27 68.9(4) no
O4 La1 O2 N5 31.5(4) no
O2 La1 O5 C30 -140.6(4) no
O5 La1 O2 N5 143.7(3) no
O2 La1 O6 C32 4.4(4) no
O6 La1 O2 N5 118.0(3) no
O2 La1 O7 C34 154.6(5) no
O7 La1 O2 N5 -101.8(3) no
O2 La1 N2 C5 -79.6(4) no
O2 La1 N2 C9 111.5(4) no
N2 La1 O2 N5 -113.8(4) no
O2 La1 N3 C10 -175.99(19) no
O2 La1 N3 C14 34.5(3) no
N3 La1 O2 N5 -40.1(3) no
O2 La1 N4 C15 -164.2(3) no
O2 La1 N4 C19 8.5(2) no
N4 La1 O2 N5 -22.2(3) no
O3 La1 O4 C27 33.7(3) no
O4 La1 O3 C25 -32.9(4) no
O3 La1 O5 C30 -66.6(3) no
O5 La1 O3 C25 106.4(4) no
O3 La1 O6 C32 52.5(3) no
O6 La1 O3 C25 36.0(4) no
O3 La1 O7 C34 137.1(4) no
O7 La1 O3 C25 -164.4(3) no
O3 La1 N2 C5 100.3(4) no
O3 La1 N2 C9 -68.6(4) no
N2 La1 O3 C25 -2.6(6) no
O3 La1 N3 C10 108.0(3) no
O3 La1 N3 C14 -41.5(3) no
N3 La1 O3 C25 -72.4(4) no
O3 La1 N4 C15 124.1(3) no
O3 La1 N4 C19 -63.2(3) no
N4 La1 O3 C25 -122.2(5) no
O4 La1 O5 C30 -22.1(4) no
O5 La1 O4 C27 -12.3(4) no
O4 La1 O6 C32 122.1(4) no
O6 La1 O4 C27 -53.0(3) no
O4 La1 O7 C34 29.6(5) no
O7 La1 O4 C27 172.4(3) no
O4 La1 N2 C5 128.5(3) no
O4 La1 N2 C9 -40.4(3) no
N2 La1 O4 C27 -127.1(4) no
O4 La1 N3 C10 65.9(3) no
O4 La1 N3 C14 -83.6(3) no
N3 La1 O4 C27 171.7(4) no
O4 La1 N4 C15 56.8(3) no
O4 La1 N4 C19 -130.5(3) no
N4 La1 O4 C27 112.4(4) no
O5 La1 O6 C32 -20.9(3) no
O6 La1 O5 C30 18.0(3) no
O5 La1 O7 C34 -146.3(4) no
O7 La1 O5 C30 154.4(3) no
O5 La1 N2 C5 9.0(3) no
O5 La1 N2 C9 -159.9(3) no
N2 La1 O5 C30 70.7(4) no
O5 La1 N4 C15 -179.3(2) no
O5 La1 N4 C19 -6.6(3) no
N4 La1 O5 C30 -126.5(3) no
O6 La1 O7 C34 -73.5(5) no
O7 La1 O6 C32 -108.1(4) no
O6 La1 N2 C5 60.1(3) no
O6 La1 N2 C9 -108.8(3) no
N2 La1 O6 C32 -152.4(4) no
O6 La1 N3 C10 22.2(3) no
O6 La1 N3 C14 -127.3(3) no
N3 La1 O6 C32 163.4(3) no
O6 La1 N4 C15 82.0(4) no
O6 La1 N4 C19 -105.3(4) no
N4 La1 O6 C32 94.5(5) no
O7 La1 N2 C5 -91.4(3) no
O7 La1 N2 C9 99.7(3) no
N2 La1 O7 C34 -31.2(4) no
O7 La1 N3 C10 -113.6(3) no
O7 La1 N3 C14 96.9(3) no
N3 La1 O7 C34 30.2(4) no
O7 La1 N4 C15 -82.4(3) no
O7 La1 N4 C19 90.3(3) no
N4 La1 O7 C34 93.9(5) no
N2 La1 N3 C10 -27.9(2) no
N2 La1 N3 C14 -177.4(3) no
N3 La1 N2 C5 -168.9(4) no
N3 La1 N2 C9 22.2(3) no
N2 La1 N4 C15 -16.8(3) no
N2 La1 N4 C19 155.9(3) no
N4 La1 N2 C5 -154.4(3) no
N4 La1 N2 C9 36.6(3) no
N3 La1 N4 C15 -2.6(2) no
N3 La1 N4 C19 170.1(3) no
N4 La1 N3 C10 166.7(3) no
N4 La1 N3 C14 17.2(3) no
La1 O1 N1 C1 158.9(3) no
La1 O1 N1 C5 -23.6(6) no
La1 O2 N5 C19 33.9(5) no
La1 O2 N5 C20 -142.0(3) no
La1 O3 C25 C24 -157.0(3) no
La1 O3 C25 C26 22.9(9) no
La1 O4 C27 C26 -23.6(9) no
La1 O4 C27 C28 155.4(3) no
La1 O5 C30 C29 171.0(3) no
La1 O5 C30 C31 -11.2(9) no
La1 O6 C32 C31 16.6(10) no
La1 O6 C32 C33 -163.6(3) no
La1 O7 C34 O8 -71.3(9) no
La1 O7 C34 C35 108.8(6) no
O1 N1 C1 C2 -4.4(6) no
O1 N1 C1 C3 -122.9(5) no
O1 N1 C1 C4 113.3(5) no
O1 N1 C5 N2 4.2(6) no
O1 N1 C5 C6 -173.5(4) no
C1 N1 C5 N2 -178.7(4) no
C1 N1 C5 C6 3.6(7) no
C5 N1 C1 C2 178.3(4) no
C5 N1 C1 C3 59.9(7) no
C5 N1 C1 C4 -63.9(7) no
La1 N2 C5 N1 14.6(5) no
La1 N2 C5 C6 -167.8(3) no
La1 N2 C9 C8 168.6(3) no
La1 N2 C9 C10 -16.6(5) no
C5 N2 C9 C8 0.1(7) no
C5 N2 C9 C10 174.9(4) no
C9 N2 C5 N1 -176.9(4) no
C9 N2 C5 C6 0.8(7) no
La1 N3 C10 C9 31.9(5) no
La1 N3 C10 C11 -147.7(4) no
La1 N3 C14 C13 147.6(4) no
La1 N3 C14 C15 -29.7(5) no
C10 N3 C14 C13 -1.8(7) no
C10 N3 C14 C15 -179.0(4) no
C14 N3 C10 C9 -178.2(4) no
C14 N3 C10 C11 2.2(7) no
La1 N4 C15 C14 -10.2(5) no
La1 N4 C15 C16 172.8(3) no
La1 N4 C19 N5 2.8(5) no
La1 N4 C19 C18 -173.8(3) no
C15 N4 C19 N5 175.8(4) no
C15 N4 C19 C18 -0.8(6) no
C19 N4 C15 C14 176.8(4) no
C19 N4 C15 C16 -0.2(6) no
O2 N5 C19 N4 -22.4(6) no
O2 N5 C19 C18 154.3(4) no
O2 N5 C20 C21 -101.2(5) no
O2 N5 C20 C22 134.8(4) no
O2 N5 C20 C23 16.4(6) no
C19 N5 C20 C21 83.4(6) no
C19 N5 C20 C22 -40.6(6) no
C19 N5 C20 C23 -158.9(4) no
C20 N5 C19 N4 152.9(4) no
C20 N5 C19 C18 -30.3(6) no
N1 C5 C6 C7 177.2(4) no
N2 C5 C6 C7 -0.3(7) no
C5 C6 C7 C8 -1.0(8) no
C6 C7 C8 C9 1.9(8) no
C7 C8 C9 N2 -1.5(7) no
C7 C8 C9 C10 -176.2(4) no
N2 C9 C10 N3 -10.6(7) no
N2 C9 C10 C11 169.0(5) no
C8 C9 C10 N3 164.2(4) no
C8 C9 C10 C11 -16.2(7) no
N3 C10 C11 C12 -2.4(8) no
C9 C10 C11 C12 178.0(5) no
C10 C11 C12 C13 2.2(8) no
C11 C12 C13 C14 -1.8(8) no
C12 C13 C14 N3 1.7(7) no
C12 C13 C14 C15 178.8(4) no
N3 C14 C15 N4 26.6(6) no
N3 C14 C15 C16 -156.4(4) no
C13 C14 C15 N4 -150.8(4) no
C13 C14 C15 C16 26.2(6) no
N4 C15 C16 C17 -0.6(7) no
C14 C15 C16 C17 -177.5(4) no
C15 C16 C17 C18 2.2(7) no
C16 C17 C18 C19 -3.0(7) no
C17 C18 C19 N4 2.4(7) no
C17 C18 C19 N5 -174.0(4) no
F1 C24 C25 O3 170.3(5) no
F1 C24 C25 C26 -9.6(8) no
F2 C24 C25 O3 -70.8(7) no
F2 C24 C25 C26 109.3(6) no
F3 C24 C25 O3 44.2(7) no
F3 C24 C25 C26 -135.7(6) no
O3 C25 C26 C27 8.6(10) no
C24 C25 C26 C27 -171.5(5) no
C25 C26 C27 O4 -8.7(10) no
C25 C26 C27 C28 172.3(5) no
O4 C27 C28 F4 -43.4(8) no
O4 C27 C28 F5 72.8(6) no
O4 C27 C28 F6 -165.6(5) no
C26 C27 C28 F4 135.7(6) no
C26 C27 C28 F5 -108.1(6) no
C26 C27 C28 F6 13.5(8) no
F7 C29 C30 O5 -174.1(5) no
F7 C29 C30 C31 7.9(8) no
F8 C29 C30 O5 64.7(7) no
F8 C29 C30 C31 -113.4(6) no
F9 C29 C30 O5 -52.5(8) no
F9 C29 C30 C31 129.5(6) no
O5 C30 C31 C32 -6.2(9) no
C29 C30 C31 C32 171.6(5) no
C30 C31 C32 O6 3.5(10) no
C30 C31 C32 C33 -176.3(5) no
O6 C32 C33 F10 162.7(5) no
O6 C32 C33 F11 -78.2(7) no
O6 C32 C33 F12 39.9(7) no
C31 C32 C33 F10 -17.4(8) no
C31 C32 C33 F11 101.6(7) no
C31 C32 C33 F12 -140.2(6) no
O7 C34 C35 F13 -81.8(7) no
O7 C34 C35 F14 163.7(5) no
O7 C34 C35 F15 37.4(7) no
O8 C34 C35 F13 98.2(7) no
O8 C34 C35 F14 -16.3(9) no
O8 C34 C35 F15 -142.6(6) no
